data_4067773
loop_
_publ_author_name
'Kieltsch, Iris'
'Dubinina, Galyna G.'
'Hamacher, Claudia'
'Kaiser, Andr\'e'
'Torres-Nieto, Jorge'
'Hutchison, John M.'
'Klein, Axel'
'Budnikova, Yulia'
'Vicic, David A.'

_publ_section_title
;
 Magnitudes of Electron-Withdrawing Effects of the Trifluoromethyl Ligand
 in Organometallic Complexes of Copper and Nickel
;
_journal_issue 6
_journal_name_full Organometallics
_journal_page_first 1451
_journal_paper_doi 10.1021/om901122z
_journal_volume 29
_journal_year 2010
_chemical_absolute_configuration rm
_chemical_formula_sum 'C25 H31 N3 Ni O2'
_chemical_formula_weight 464.24
_chemical_name_systematic
; 
 ? 
;
_space_group_IT_number 19
_symmetry_cell_setting orthorhombic
_symmetry_space_group_name_Hall 'P 2ac 2ab'
_symmetry_space_group_name_H-M 'P 21 21 21'
_atom_sites_solution_hydrogens geom
_atom_sites_solution_primary direct
_atom_sites_solution_secondary difmap
_audit_creation_method SHELXL-97
_cell_angle_alpha 90.00
_cell_angle_beta 90.00
_cell_angle_gamma 90.00
_cell_formula_units_Z 4
_cell_length_a 9.244(3)
_cell_length_b 10.575(3)
_cell_length_c 24.129(7)
_cell_measurement_reflns_used 16780
_cell_measurement_temperature 173(2)
_cell_measurement_theta_max 27.75
_cell_measurement_theta_min 3.045
_cell_volume 2358.7(12)
_computing_structure_refinement 'SHELXL-97 (Sheldrick, 1997)'
_computing_structure_solution 'SHELXS-97 (Sheldrick, 1990)'
_diffrn_ambient_temperature 173(2)
_diffrn_measured_fraction_theta_full 0.998
_diffrn_measured_fraction_theta_max 0.998
_diffrn_radiation_monochromator graphite
_diffrn_radiation_source 'fine-focus sealed tube'
_diffrn_radiation_type MoK\a
_diffrn_radiation_wavelength 0.71075
_diffrn_reflns_av_R_equivalents 0.0866
_diffrn_reflns_av_sigmaI/netI 0.0691
_diffrn_reflns_limit_h_max 11
_diffrn_reflns_limit_h_min -12
_diffrn_reflns_limit_k_max 13
_diffrn_reflns_limit_k_min -13
_diffrn_reflns_limit_l_max 31
_diffrn_reflns_limit_l_min -31
_diffrn_reflns_number 25133
_diffrn_reflns_theta_full 27.48
_diffrn_reflns_theta_max 27.48
_diffrn_reflns_theta_min 3.05
_exptl_absorpt_coefficient_mu 0.848
_exptl_absorpt_correction_T_max 0.9588
_exptl_absorpt_correction_T_min 0.6391
_exptl_absorpt_correction_type multi-scan
_exptl_absorpt_process_details 'Rigaku MSC'
_exptl_crystal_colour red
_exptl_crystal_density_diffrn 1.307
_exptl_crystal_density_method 'not measured'
_exptl_crystal_description needle
_exptl_crystal_F_000 984
_exptl_crystal_size_max 0.58
_exptl_crystal_size_mid 0.07
_exptl_crystal_size_min 0.05
_refine_diff_density_max 0.742
_refine_diff_density_min -0.297
_refine_diff_density_rms 0.072
_refine_ls_abs_structure_details 'Flack H D (1983), Acta Cryst. A39, 876-881'
_refine_ls_abs_structure_Flack 0.04(2)
_refine_ls_extinction_method none
_refine_ls_goodness_of_fit_ref 1.086
_refine_ls_hydrogen_treatment constr
_refine_ls_matrix_type full
_refine_ls_number_parameters 286
_refine_ls_number_reflns 5403
_refine_ls_number_restraints 0
_refine_ls_restrained_S_all 1.086
_refine_ls_R_factor_all 0.0759
_refine_ls_R_factor_gt 0.0593
_refine_ls_shift/su_max 0.001
_refine_ls_shift/su_mean 0.000
_refine_ls_structure_factor_coef Fsqd
_refine_ls_weighting_details 'calc w=1/[\s^2^(Fo^2^)+(0.0631P)^2^+0.4396P] where P=(Fo^2^+2Fc^2^)/3'
_refine_ls_weighting_scheme calc
_refine_ls_wR_factor_gt 0.1299
_refine_ls_wR_factor_ref 0.1373
_reflns_number_gt 4503
_reflns_number_total 5403
_reflns_threshold_expression >2sigma(I)
_cod_data_source_file om901122z_si_002.cif
_cod_data_source_block NiMe
_cod_depositor_comments
;
The following automatic conversions were performed:
'_atom_site_symetry_multiplicity' tag replaced with
'_atom_site_symmetry_multiplicity'.

Automatic conversion script
Id: cif_correct_tags 1440 2010-10-19 06:21:57Z saulius 
;
_cod_original_cell_volume 2358.9(12)
_cod_original_sg_symbol_H-M P212121
_cod_database_code 4067773

loop_
_symmetry_equiv_pos_as_xyz
'x, y, z'
'x+1/2, -y+1/2, -z'
'-x, y+1/2, -z+1/2'
'-x+1/2, -y, z+1/2'

loop_
_atom_site_label
_atom_site_type_symbol
_atom_site_fract_x
_atom_site_fract_y
_atom_site_fract_z
_atom_site_U_iso_or_equiv
_atom_site_adp_type
_atom_site_occupancy
_atom_site_symmetry_multiplicity
_atom_site_calc_flag
_atom_site_refinement_flags
Ni1 Ni -0.31077(5) -0.57345(5) -0.12613(2) 0.02758(15) Uani 1 1 d .
O1 O -0.0098(3) -0.6229(4) -0.24552(14) 0.0532(10) Uani 1 1 d .
O2 O -0.5333(3) -0.3953(3) -0.00411(12) 0.0364(7) Uani 1 1 d .
N1 N -0.1999(3) -0.4191(3) -0.11961(13) 0.0251(6) Uani 1 1 d .
N2 N -0.2071(4) -0.6092(3) -0.19199(14) 0.0341(8) Uani 1 1 d .
N3 N -0.4192(3) -0.5259(3) -0.06267(14) 0.0267(7) Uani 1 1 d .
C1 C -0.4241(5) -0.7419(3) -0.13467(19) 0.0402(12) Uani 1 1 d .
H1A H -0.5267 -0.7235 -0.1410 0.060 Uiso 1 1 calc R
H1B H -0.4136 -0.7922 -0.1008 0.060 Uiso 1 1 calc R
H1C H -0.3856 -0.7894 -0.1663 0.060 Uiso 1 1 calc R
C2 C -0.2615(5) -0.6601(6) -0.2455(2) 0.0528(14) Uani 1 1 d .
H2A H -0.3236 -0.7360 -0.2388 0.063 Uiso 1 1 calc R
C3 C -0.3453(6) -0.5611(8) -0.2779(2) 0.0712(19) Uani 1 1 d .
H3A H -0.3650 -0.5975 -0.3153 0.085 Uiso 1 1 calc R
C4 C -0.4928(6) -0.5365(9) -0.2506(3) 0.086(2) Uani 1 1 d .
H4A H -0.5464 -0.6161 -0.2477 0.129 Uiso 1 1 calc R
H4B H -0.5480 -0.4764 -0.2731 0.129 Uiso 1 1 calc R
H4C H -0.4781 -0.5011 -0.2134 0.129 Uiso 1 1 calc R
C5 C -0.2617(8) -0.4369(9) -0.2869(3) 0.093(2) Uani 1 1 d .
H5A H -0.1664 -0.4557 -0.3026 0.139 Uiso 1 1 calc R
H5B H -0.2498 -0.3933 -0.2513 0.139 Uiso 1 1 calc R
H5C H -0.3158 -0.3826 -0.3125 0.139 Uiso 1 1 calc R
C6 C -0.1172(6) -0.7004(8) -0.2731(3) 0.086(2) Uani 1 1 d .
H6A H -0.0979 -0.7915 -0.2670 0.104 Uiso 1 1 calc R
H6B H -0.1188 -0.6834 -0.3134 0.104 Uiso 1 1 calc R
C7 C -0.0720(4) -0.5831(5) -0.19827(16) 0.0333(9) Uani 1 1 d .
C8 C 0.0156(4) -0.5073(4) -0.16193(17) 0.0296(9) Uani 1 1 d .
C9 C 0.1672(4) -0.5130(5) -0.16628(18) 0.0379(11) Uani 1 1 d .
H9A H 0.2108 -0.5708 -0.1914 0.046 Uiso 1 1 calc R
C10 C 0.2528(5) -0.4354(5) -0.13447(18) 0.0422(11) Uani 1 1 d .
H10A H 0.3552 -0.4396 -0.1373 0.051 Uiso 1 1 calc R
C11 C 0.1882(5) -0.3510(4) -0.09812(18) 0.0408(10) Uani 1 1 d .
H11A H 0.2475 -0.2976 -0.0761 0.049 Uiso 1 1 calc R
C12 C 0.0391(4) -0.3427(4) -0.09320(16) 0.0306(9) Uani 1 1 d .
H12A H -0.0024 -0.2840 -0.0680 0.037 Uiso 1 1 calc R
C13 C -0.0517(4) -0.4215(3) -0.12561(16) 0.0261(7) Uani 1 1 d .
C14 C -0.2663(4) -0.3052(4) -0.10844(15) 0.0253(8) Uani 1 1 d .
C15 C -0.2195(4) -0.1907(4) -0.13297(19) 0.0339(9) Uani 1 1 d .
H15A H -0.1360 -0.1913 -0.1559 0.041 Uiso 1 1 calc R
C16 C -0.2920(4) -0.0780(4) -0.12444(19) 0.0377(9) Uani 1 1 d .
H16A H -0.2600 -0.0035 -0.1427 0.045 Uiso 1 1 calc R
C17 C -0.4105(5) -0.0726(4) -0.0896(2) 0.0408(10) Uani 1 1 d .
H17A H -0.4580 0.0055 -0.0828 0.049 Uiso 1 1 calc R
C18 C -0.4590(5) -0.1827(4) -0.06491(18) 0.0326(9) Uani 1 1 d .
H18A H -0.5402 -0.1797 -0.0408 0.039 Uiso 1 1 calc R
C19 C -0.3903(4) -0.2987(4) -0.07475(16) 0.0260(9) Uani 1 1 d .
C20 C -0.4440(4) -0.4119(4) -0.04843(15) 0.0251(8) Uani 1 1 d .
C21 C -0.5871(5) -0.5178(4) 0.0099(2) 0.0420(11) Uani 1 1 d .
H21A H -0.6879 -0.5285 -0.0030 0.050 Uiso 1 1 calc R
H21B H -0.5839 -0.5315 0.0505 0.050 Uiso 1 1 calc R
C22 C -0.4856(4) -0.6096(4) -0.02000(17) 0.0335(10) Uani 1 1 d .
H22A H -0.5441 -0.6766 -0.0388 0.040 Uiso 1 1 calc R
C23 C -0.3692(5) -0.6722(5) 0.0161(2) 0.0474(12) Uani 1 1 d .
H23A H -0.3020 -0.7188 -0.0092 0.057 Uiso 1 1 calc R
C24 C -0.4393(8) -0.7694(6) 0.0548(3) 0.084(2) Uani 1 1 d .
H24A H -0.4778 -0.8397 0.0329 0.126 Uiso 1 1 calc R
H24B H -0.5182 -0.7292 0.0754 0.126 Uiso 1 1 calc R
H24C H -0.3667 -0.8013 0.0809 0.126 Uiso 1 1 calc R
C25 C -0.2793(6) -0.5739(7) 0.0481(2) 0.0691(16) Uani 1 1 d .
H25A H -0.2319 -0.5167 0.0218 0.104 Uiso 1 1 calc R
H25B H -0.2058 -0.6173 0.0703 0.104 Uiso 1 1 calc R
H25C H -0.3430 -0.5251 0.0725 0.104 Uiso 1 1 calc R

loop_
_atom_site_aniso_label
_atom_site_aniso_U_11
_atom_site_aniso_U_22
_atom_site_aniso_U_33
_atom_site_aniso_U_23
_atom_site_aniso_U_13
_atom_site_aniso_U_12
Ni1 0.0283(2) 0.0253(2) 0.0291(2) -0.0046(2) 0.0044(2) -0.0012(2)
O1 0.0328(16) 0.082(3) 0.0447(19) -0.0311(18) 0.0094(15) 0.0033(17)
O2 0.0355(16) 0.0403(17) 0.0332(16) -0.0038(13) 0.0117(13) 0.0011(13)
N1 0.0229(14) 0.0275(14) 0.0248(15) -0.0004(15) 0.0019(14) -0.0002(15)
N2 0.0299(19) 0.042(2) 0.0310(18) -0.0145(15) 0.0019(15) 0.0040(16)
N3 0.0210(16) 0.0329(17) 0.0263(17) 0.0009(14) 0.0030(14) -0.0028(14)
C1 0.057(3) 0.0150(17) 0.049(3) 0.0107(18) 0.042(2) 0.0065(18)
C2 0.036(2) 0.079(4) 0.043(3) -0.035(3) 0.009(2) -0.006(2)
C3 0.052(3) 0.128(6) 0.033(3) -0.029(4) -0.009(2) 0.008(4)
C4 0.051(3) 0.158(7) 0.049(3) -0.016(4) -0.006(3) 0.025(4)
C5 0.092(5) 0.129(7) 0.057(4) 0.022(4) -0.021(4) 0.004(5)
C6 0.042(3) 0.141(6) 0.077(4) -0.075(5) 0.010(3) -0.006(4)
C7 0.031(2) 0.040(2) 0.029(2) -0.007(2) 0.0022(17) 0.003(2)
C8 0.026(2) 0.037(2) 0.026(2) 0.0017(17) -0.0019(17) 0.0027(18)
C9 0.025(2) 0.055(3) 0.034(2) 0.009(2) 0.0031(18) 0.009(2)
C10 0.0248(18) 0.062(3) 0.040(3) 0.008(3) -0.0001(18) 0.002(2)
C11 0.031(2) 0.055(3) 0.036(2) 0.003(2) -0.010(2) -0.008(2)
C12 0.030(2) 0.038(2) 0.024(2) -0.0003(18) -0.0011(17) -0.0049(18)
C13 0.0257(17) 0.0297(17) 0.0228(17) 0.003(2) -0.0013(16) -0.0029(16)
C14 0.029(2) 0.0228(19) 0.0242(19) -0.0025(15) -0.0026(15) 0.0019(16)
C15 0.030(2) 0.035(2) 0.037(2) 0.0044(19) -0.0022(19) -0.0042(17)
C16 0.043(2) 0.0262(17) 0.044(2) 0.009(2) -0.010(2) -0.0047(19)
C17 0.036(2) 0.0249(19) 0.062(3) -0.006(2) -0.009(2) 0.009(2)
C18 0.031(2) 0.029(2) 0.038(2) -0.0073(18) -0.0029(19) 0.0037(17)
C19 0.025(2) 0.029(2) 0.024(2) -0.0047(16) -0.0017(16) -0.0026(16)
C20 0.0191(18) 0.033(2) 0.0232(19) -0.0034(17) 0.0015(14) 0.0048(18)
C21 0.035(2) 0.051(3) 0.040(3) 0.003(2) 0.015(2) -0.001(2)
C22 0.027(2) 0.037(2) 0.037(2) 0.0079(18) 0.0078(18) -0.0045(18)
C23 0.047(3) 0.050(3) 0.046(3) 0.018(2) 0.004(2) 0.003(2)
C24 0.092(5) 0.081(4) 0.079(5) 0.052(4) 0.013(4) 0.011(4)
C25 0.059(3) 0.088(4) 0.060(3) 0.013(3) -0.021(3) 0.000(4)

loop_
_atom_type_symbol
_atom_type_description
_atom_type_scat_dispersion_real
_atom_type_scat_dispersion_imag
_atom_type_scat_source
C C 0.0033 0.0016 'International Tables Vol C Tables 4.2.6.8 and 6.1.1.4'
H H 0.0000 0.0000 'International Tables Vol C Tables 4.2.6.8 and 6.1.1.4'
N N 0.0061 0.0033 'International Tables Vol C Tables 4.2.6.8 and 6.1.1.4'
Ni Ni 0.3393 1.1124 'International Tables Vol C Tables 4.2.6.8 and 6.1.1.4'
O O 0.0106 0.0060 'International Tables Vol C Tables 4.2.6.8 and 6.1.1.4'

loop_
_geom_angle_atom_site_label_1
_geom_angle_atom_site_label_2
_geom_angle_atom_site_label_3
_geom_angle
N2 Ni1 N3 175.63(15)
N2 Ni1 N1 88.19(14)
N3 Ni1 N1 89.47(13)
N2 Ni1 C1 90.07(15)
N3 Ni1 C1 92.32(14)
N1 Ni1 C1 178.06(14)
C7 O1 C6 105.9(4)
C20 O2 C21 106.3(3)
C13 N1 C14 118.6(3)
C13 N1 Ni1 120.2(3)
C14 N1 Ni1 121.2(2)
C7 N2 C2 107.6(3)
C7 N2 Ni1 123.1(3)
C2 N2 Ni1 129.1(3)
C20 N3 C22 107.6(3)
C20 N3 Ni1 124.3(3)
C22 N3 Ni1 128.1(3)
Ni1 C1 H1A 109.5
Ni1 C1 H1B 109.5
H1A C1 H1B 109.5
Ni1 C1 H1C 109.5
H1A C1 H1C 109.5
H1B C1 H1C 109.5
N2 C2 C3 111.6(4)
N2 C2 C6 100.5(4)
C3 C2 C6 114.1(5)
N2 C2 H2A 110.1
C3 C2 H2A 110.1
C6 C2 H2A 110.1
C2 C3 C4 110.5(6)
C2 C3 C5 113.9(5)
C4 C3 C5 111.2(7)
C2 C3 H3A 107.0
C4 C3 H3A 107.0
C5 C3 H3A 107.0
C3 C4 H4A 109.5
C3 C4 H4B 109.5
H4A C4 H4B 109.5
C3 C4 H4C 109.5
H4A C4 H4C 109.5
H4B C4 H4C 109.5
C3 C5 H5A 109.5
C3 C5 H5B 109.5
H5A C5 H5B 109.5
C3 C5 H5C 109.5
H5A C5 H5C 109.5
H5B C5 H5C 109.5
O1 C6 C2 103.7(4)
O1 C6 H6A 111.0
C2 C6 H6A 111.0
O1 C6 H6B 111.0
C2 C6 H6B 111.0
H6A C6 H6B 109.0
N2 C7 O1 116.6(4)
N2 C7 C8 126.4(4)
O1 C7 C8 116.8(4)
C13 C8 C9 121.0(4)
C13 C8 C7 119.4(4)
C9 C8 C7 119.5(4)
C10 C9 C8 120.4(4)
C10 C9 H9A 119.8
C8 C9 H9A 119.8
C9 C10 C11 119.3(4)
C9 C10 H10A 120.3
C11 C10 H10A 120.3
C12 C11 C10 121.5(4)
C12 C11 H11A 119.2
C10 C11 H11A 119.2
C11 C12 C13 120.3(4)
C11 C12 H12A 119.9
C13 C12 H12A 119.9
N1 C13 C8 121.1(3)
N1 C13 C12 121.3(4)
C8 C13 C12 117.5(3)
N1 C14 C19 121.2(3)
N1 C14 C15 122.0(4)
C19 C14 C15 116.7(4)
C16 C15 C14 121.8(4)
C16 C15 H15A 119.1
C14 C15 H15A 119.1
C17 C16 C15 120.7(4)
C17 C16 H16A 119.7
C15 C16 H16A 119.7
C16 C17 C18 119.0(4)
C16 C17 H17A 120.5
C18 C17 H17A 120.5
C17 C18 C19 121.1(4)
C17 C18 H18A 119.4
C19 C18 H18A 119.4
C18 C19 C14 120.7(4)
C18 C19 C20 119.7(3)
C14 C19 C20 119.6(3)
N3 C20 O2 116.3(4)
N3 C20 C19 127.2(3)
O2 C20 C19 116.5(3)
O2 C21 C22 104.5(3)
O2 C21 H21A 110.9
C22 C21 H21A 110.9
O2 C21 H21B 110.9
C22 C21 H21B 110.9
H21A C21 H21B 108.9
N3 C22 C21 101.6(3)
N3 C22 C23 111.1(3)
C21 C22 C23 115.8(4)
N3 C22 H22A 109.3
C21 C22 H22A 109.3
C23 C22 H22A 109.3
C24 C23 C22 109.8(4)
C24 C23 C25 112.0(5)
C22 C23 C25 111.8(4)
C24 C23 H23A 107.7
C22 C23 H23A 107.7
C25 C23 H23A 107.7
C23 C24 H24A 109.5
C23 C24 H24B 109.5
H24A C24 H24B 109.5
C23 C24 H24C 109.5
H24A C24 H24C 109.5
H24B C24 H24C 109.5
C23 C25 H25A 109.5
C23 C25 H25B 109.5
H25A C25 H25B 109.5
C23 C25 H25C 109.5
H25A C25 H25C 109.5
H25B C25 H25C 109.5

loop_
_geom_bond_atom_site_label_1
_geom_bond_atom_site_label_2
_geom_bond_distance
Ni1 N2 1.894(3)
Ni1 N3 1.898(3)
Ni1 N1 1.933(3)
Ni1 C1 2.077(4)
O1 C7 1.344(5)
O1 C6 1.450(6)
O2 C20 1.362(5)
O2 C21 1.428(5)
N1 C13 1.378(5)
N1 C14 1.379(5)
N2 C7 1.288(5)
N2 C2 1.488(5)
N3 C20 1.275(5)
N3 C22 1.490(5)
C1 H1A 0.9800
C1 H1B 0.9800
C1 H1C 0.9800
C2 C3 1.518(9)
C2 C6 1.550(7)
C2 H2A 1.0000
C3 C4 1.537(8)
C3 C5 1.539(10)
C3 H3A 1.0000
C4 H4A 0.9800
C4 H4B 0.9800
C4 H4C 0.9800
C5 H5A 0.9800
C5 H5B 0.9800
C5 H5C 0.9800
C6 H6A 0.9900
C6 H6B 0.9900
C7 C8 1.437(6)
C8 C13 1.406(6)
C8 C9 1.407(5)
C9 C10 1.374(6)
C9 H9A 0.9500
C10 C11 1.387(7)
C10 H10A 0.9500
C11 C12 1.386(6)
C11 H11A 0.9500
C12 C13 1.418(5)
C12 H12A 0.9500
C14 C19 1.407(5)
C14 C15 1.415(5)
C15 C16 1.383(5)
C15 H15A 0.9500
C16 C17 1.382(6)
C16 H16A 0.9500
C17 C18 1.383(6)
C17 H17A 0.9500
C18 C19 1.401(5)
C18 H18A 0.9500
C19 C20 1.444(6)
C21 C22 1.531(6)
C21 H21A 0.9900
C21 H21B 0.9900
C22 C23 1.534(6)
C22 H22A 1.0000
C23 C24 1.533(7)
C23 C25 1.539(8)
C23 H23A 1.0000
C24 H24A 0.9800
C24 H24B 0.9800
C24 H24C 0.9800
C25 H25A 0.9800
C25 H25B 0.9800
C25 H25C 0.9800
